data_9006178
loop_
_publ_author_name
'Artioli, G.'
'Geiger, C. A.'

_publ_section_title
;
 The crystal chemistry of pumpellyite: An X-ray Rietveld
 refinement and 57Fe Mossbauer study
 Note: sample K1
;
_journal_name_full 'Physics and Chemistry of Minerals'
_journal_page_first 443
_journal_page_last 453
_journal_volume 20
_journal_year 1994
_chemical_compound_source 'Keweenawan, Michigan'
_chemical_formula_sum 'Al2.272 Ca2 Fe0.358 H4 Mg0.373 O14 Si3'
_chemical_name_mineral Pumpellyite-(Mg)
_space_group_IT_number 12
_symmetry_space_group_name_Hall '-A 2y'
_symmetry_space_group_name_H-M 'A 1 2/m 1'
_cell_angle_alpha 90
_cell_angle_beta 97.446
_cell_angle_gamma 90
_cell_formula_units_Z 4
_cell_length_a 8.8192
_cell_length_b 5.9192
_cell_length_c 19.1274
_cell_volume 990.080
_database_code_amcsd 0007760
_exptl_crystal_density_diffrn 3.239
_cod_original_formula_sum 'Si3 Al2.272 Fe.358 Mg.373 Ca2 O14 H4'
_cod_database_code 9006178

loop_
_space_group_symop_operation_xyz
x,y,z
x,1/2+y,1/2+z
x,-y,z
x,1/2-y,1/2+z
-x,-y,-z
-x,1/2-y,1/2-z
-x,y,-z
-x,1/2+y,1/2-z

loop_
_atom_site_label
_atom_site_fract_x
_atom_site_fract_y
_atom_site_fract_z
_atom_site_occupancy
_atom_site_U_iso_or_equiv
_atom_site_type_symbol
_atom_site_attached_hydrogens
Si1 0.05080 0.00000 0.09090 1.00000 0.00800 Si 0
Si2 0.16720 0.00000 0.24890 1.00000 0.00800 Si 0
Si3 0.46450 0.00000 0.40140 1.00000 0.00800 Si 0
AlX 0.50000 0.25000 0.25000 0.50000 0.02300 Al 0
FeX 0.50000 0.25000 0.25000 0.13000 0.02300 Fe 0
MgX 0.50000 0.25000 0.25000 0.37300 0.02300 Mg 0
AlY 0.25410 0.24200 0.49760 0.88600 0.02300 Al 0
FeY 0.25410 0.24200 0.49760 0.11400 0.02300 Fe 0
Ca1 0.24740 0.50000 0.33880 1.00000 0.01500 Ca 0
Ca2 0.18780 0.50000 0.15540 1.00000 0.01400 Ca 0
O1 0.13350 0.22400 0.07210 1.00000 0.01040 O 0
O2 0.26790 0.22500 0.24170 1.00000 0.01040 O 0
O3 0.37360 0.22000 0.41680 1.00000 0.01040 O 0
O4 0.13600 0.50000 0.44530 1.00000 0.01040 O 0
O-H5 0.12800 0.00000 0.45680 1.00000 0.01040 O 1
O6 0.36800 0.50000 0.04580 1.00000 0.01040 O 0
O-H7 0.37000 0.00000 0.03680 1.00000 0.01040 O 1
O8 0.03500 0.00000 0.17300 1.00000 0.01040 O 0
O9 0.48500 0.50000 0.17720 1.00000 0.01040 O 0
O-H10 0.07000 0.00000 0.31350 1.00000 0.01040 O 1
O-H11 0.50100 0.50000 0.31220 1.00000 0.01040 O 1

loop_
_cod_changelog_entry_id
_cod_changelog_entry_author
_cod_changelog_entry_date
_cod_changelog_entry_text
1
;cod-tools version 3.8.0
Id: cif_guess_AMCSD_atom_types 9574 2023-05-10 09:00:05Z saulius
;
2023-05-10T18:50:28+03:00
;Derived atom types and hydrogen counts
from atom names that follow the AMCSD naming convention
(Wat == water, O-H == hydroxyl).
;

loop_
_cod_related_entry_id
_cod_related_entry_database
_cod_related_entry_code
1 AMCSD 0007760
